data_7053152
loop_
_publ_author_name
'Luca, Oana R.'
'Huang, Daria L.'
'Takase, Michael K.'
'Crabtree, Robert H.'

_publ_section_title
;
 Redox-active cyclopentadienyl Ni complexes with quinoid N-heterocyclic
 carbene ligands for the electrocatalytic hydrogen release from chemical
 fuels
;
_journal_issue 11
_journal_name_full 'New Journal of Chemistry'
_journal_page_first 3402
_journal_paper_doi 10.1039/c3nj00276d
_journal_volume 37
_journal_year 2013
_chemical_formula_sum 'C34 H31 Cl N2 Ni O2'
_chemical_formula_weight 593.77
_chemical_name_systematic
;
?
;
_space_group_IT_number 14
_symmetry_cell_setting monoclinic
_symmetry_space_group_name_Hall '-P 2ybc'
_symmetry_space_group_name_H-M 'P 1 21/c 1'
_atom_sites_solution_hydrogens geom
_atom_sites_solution_primary direct
_atom_sites_solution_secondary difmap
_audit_creation_method SHELXL-97
_cell_angle_alpha 90.00
_cell_angle_beta 99.715(7)
_cell_angle_gamma 90.00
_cell_formula_units_Z 4
_cell_length_a 11.7071(2)
_cell_length_b 15.6490(3)
_cell_length_c 15.7529(11)
_cell_measurement_reflns_used 32048
_cell_measurement_temperature 93(2)
_cell_measurement_theta_max 68.2
_cell_measurement_theta_min 2.8
_cell_volume 2844.6(2)
_computing_cell_refinement 'CrystalClear-SM Expert 2.0 r12 (Rigaku, 2011)'
_computing_data_collection 'CrystalClear-SM Expert 2.0 r12 (Rigaku, 2011)'
_computing_data_reduction 'CrystalClear-SM Expert 2.0 r12 (Rigaku, 2011)'
_computing_publication_material 'SHELXL-97 (Sheldrick, 2008)'
_computing_structure_refinement 'SHELXL-97 (Sheldrick, 2008)'
_computing_structure_solution 'SHELXS-97 (Sheldrick, 2008)'
_diffrn_ambient_temperature 93(2)
_diffrn_detector_area_resol_mean 22.2
_diffrn_measured_fraction_theta_full 1.000
_diffrn_measured_fraction_theta_max 1.000
_diffrn_measurement_device_type 'Rigaku Saturn 944+ CCD'
_diffrn_measurement_method \w
_diffrn_radiation_monochromator confocal
_diffrn_radiation_source 'microfocus rotating anode'
_diffrn_radiation_type CuK\a
_diffrn_radiation_wavelength 1.54187
_diffrn_reflns_av_R_equivalents 0.1301
_diffrn_reflns_av_sigmaI/netI 0.0633
_diffrn_reflns_limit_h_max 13
_diffrn_reflns_limit_h_min -13
_diffrn_reflns_limit_k_max 18
_diffrn_reflns_limit_k_min -18
_diffrn_reflns_limit_l_max 18
_diffrn_reflns_limit_l_min -18
_diffrn_reflns_number 61785
_diffrn_reflns_theta_full 66.60
_diffrn_reflns_theta_max 66.60
_diffrn_reflns_theta_min 3.83
_exptl_absorpt_coefficient_mu 2.114
_exptl_absorpt_correction_T_max 0.9017
_exptl_absorpt_correction_T_min 0.7422
_exptl_absorpt_correction_type multi-scan
_exptl_absorpt_process_details 'Jacobson, R. (1998) Private Communication'
_exptl_crystal_colour Orange
_exptl_crystal_density_diffrn 1.386
_exptl_crystal_density_method 'not measured'
_exptl_crystal_description needle
_exptl_crystal_F_000 1240
_exptl_crystal_size_max 0.15
_exptl_crystal_size_mid 0.05
_exptl_crystal_size_min 0.05
_refine_diff_density_max 0.474
_refine_diff_density_min -0.807
_refine_diff_density_rms 0.086
_refine_ls_extinction_method none
_refine_ls_goodness_of_fit_ref 1.136
_refine_ls_hydrogen_treatment constr
_refine_ls_matrix_type full
_refine_ls_number_parameters 367
_refine_ls_number_reflns 5028
_refine_ls_number_restraints 0
_refine_ls_restrained_S_all 1.136
_refine_ls_R_factor_all 0.0732
_refine_ls_R_factor_gt 0.0603
_refine_ls_shift/su_max 0.000
_refine_ls_shift/su_mean 0.000
_refine_ls_structure_factor_coef Fsqd
_refine_ls_weighting_details 'calc w=1/[\s^2^(Fo^2^)+(0.0809P)^2^+2.8513P] where P=(Fo^2^+2Fc^2^)/3'
_refine_ls_weighting_scheme calc
_refine_ls_wR_factor_gt 0.1592
_refine_ls_wR_factor_ref 0.1732
_reflns_number_gt 4001
_reflns_number_total 5028
_reflns_threshold_expression >2sigma(I)
_cod_data_source_file c3nj00276d.txt
_cod_data_source_block 12084
_cod_original_sg_symbol_H-M P2(1)/c
_cod_database_code 7053152

loop_
_symmetry_equiv_pos_as_xyz
'x, y, z'
'-x, y+1/2, -z+1/2'
'-x, -y, -z'
'x, -y-1/2, z-1/2'

loop_
_atom_site_label
_atom_site_type_symbol
_atom_site_fract_x
_atom_site_fract_y
_atom_site_fract_z
_atom_site_U_iso_or_equiv
_atom_site_adp_type
_atom_site_occupancy
_atom_site_symmetry_multiplicity
_atom_site_calc_flag
_atom_site_refinement_flags
Ni1 Ni 0.12892(5) 0.30088(4) 0.15872(4) 0.0304(2) Uani 1 1 d .
Cl1 Cl -0.00847(7) 0.27184(6) 0.23260(6) 0.0389(3) Uani 1 1 d .
C1 C 0.0317(4) 0.3758(3) 0.0548(2) 0.0400(9) Uani 1 1 d .
H1 H -0.0380 0.4056 0.0585 0.048 Uiso 1 1 calc R
C2 C 0.0394(4) 0.2884(3) 0.0272(2) 0.0432(10) Uani 1 1 d .
H2 H -0.0243 0.2512 0.0096 0.052 Uiso 1 1 calc R
C3 C 0.1549(4) 0.2679(3) 0.0306(2) 0.0408(9) Uani 1 1 d .
H3 H 0.1848 0.2156 0.0129 0.049 Uiso 1 1 calc R
C4 C 0.2215(3) 0.3407(3) 0.0661(2) 0.0385(9) Uani 1 1 d .
H4 H 0.3035 0.3430 0.0810 0.046 Uiso 1 1 calc R
C5 C 0.1428(3) 0.4093(3) 0.0751(2) 0.0394(9) Uani 1 1 d .
H5 H 0.1629 0.4664 0.0918 0.047 Uiso 1 1 calc R
C6 C 0.2478(3) 0.2790(2) 0.2513(2) 0.0293(8) Uani 1 1 d .
N1 N 0.3119(2) 0.33825(18) 0.30356(17) 0.0269(6) Uani 1 1 d .
C21 C 0.2534(3) 0.1207(2) 0.2424(2) 0.0272(7) Uani 1 1 d .
C22 C 0.1694(3) 0.0677(2) 0.2689(2) 0.0289(8) Uani 1 1 d .
C27 C 0.1139(3) 0.0884(2) 0.3457(2) 0.0328(8) Uani 1 1 d .
H27A H 0.1679 0.0750 0.3985 0.049 Uiso 1 1 calc R
H27B H 0.0432 0.0544 0.3435 0.049 Uiso 1 1 calc R
H27C H 0.0943 0.1493 0.3450 0.049 Uiso 1 1 calc R
C23 C 0.1421(3) -0.0074(2) 0.2226(2) 0.0290(7) Uani 1 1 d .
H23 H 0.0856 -0.0446 0.2392 0.035 Uiso 1 1 calc R
C24 C 0.1949(3) -0.0300(2) 0.1527(2) 0.0316(8) Uani 1 1 d .
C28 C 0.1594(4) -0.1093(2) 0.1012(3) 0.0416(9) Uani 1 1 d .
H28A H 0.1110 -0.0935 0.0465 0.062 Uiso 1 1 calc R
H28B H 0.1154 -0.1467 0.1338 0.062 Uiso 1 1 calc R
H28C H 0.2287 -0.1394 0.0898 0.062 Uiso 1 1 calc R
C25 C 0.2814(3) 0.0234(2) 0.1315(2) 0.0312(8) Uani 1 1 d .
H25 H 0.3196 0.0079 0.0850 0.037 Uiso 1 1 calc R
C26 C 0.3132(3) 0.0984(2) 0.1764(2) 0.0293(8) Uani 1 1 d .
C29 C 0.4097(3) 0.1523(2) 0.1527(2) 0.0359(8) Uani 1 1 d .
H29A H 0.4558 0.1180 0.1189 0.054 Uiso 1 1 calc R
H29B H 0.4593 0.1725 0.2052 0.054 Uiso 1 1 calc R
H29C H 0.3767 0.2015 0.1185 0.054 Uiso 1 1 calc R
C7 C 0.3686(3) 0.2122(2) 0.3578(2) 0.0255(7) Uani 1 1 d .
C8 C 0.4315(3) 0.1480(2) 0.4150(2) 0.0285(7) Uani 1 1 d .
O1 O 0.4881(2) 0.41279(16) 0.44422(16) 0.0375(6) Uani 1 1 d .
C9 C 0.5308(3) 0.1832(2) 0.4770(2) 0.0282(7) Uani 1 1 d .
C10 C 0.6068(3) 0.1254(2) 0.5252(2) 0.0326(8) Uani 1 1 d .
H10 H 0.5934 0.0656 0.5191 0.039 Uiso 1 1 calc R
C11 C 0.7017(3) 0.1556(3) 0.5817(2) 0.0365(9) Uani 1 1 d .
H11 H 0.7530 0.1163 0.6146 0.044 Uiso 1 1 calc R
C12 C 0.7228(3) 0.2425(3) 0.5909(2) 0.0372(9) Uani 1 1 d .
H12 H 0.7889 0.2624 0.6292 0.045 Uiso 1 1 calc R
C13 C 0.6469(3) 0.3004(2) 0.5442(2) 0.0312(8) Uani 1 1 d .
H13 H 0.6602 0.3600 0.5518 0.037 Uiso 1 1 calc R
C14 C 0.5517(3) 0.2718(2) 0.4864(2) 0.0285(7) Uani 1 1 d .
C15 C 0.4754(3) 0.3356(2) 0.4345(2) 0.0290(7) Uani 1 1 d .
O2 O 0.4048(2) 0.07238(15) 0.41195(15) 0.0323(6) Uani 1 1 d .
C16 C 0.3868(3) 0.2981(2) 0.3684(2) 0.0261(7) Uani 1 1 d .
N2 N 0.2840(2) 0.20124(17) 0.28622(17) 0.0259(6) Uani 1 1 d .
C31 C 0.3059(3) 0.4289(2) 0.2836(2) 0.0269(7) Uani 1 1 d .
C32 C 0.2200(3) 0.4781(2) 0.3107(2) 0.0280(7) Uani 1 1 d .
C37 C 0.1484(3) 0.4433(2) 0.3732(2) 0.0330(8) Uani 1 1 d .
H37A H 0.1103 0.3904 0.3503 0.049 Uiso 1 1 calc R
H37B H 0.0896 0.4854 0.3821 0.049 Uiso 1 1 calc R
H37C H 0.1986 0.4314 0.4283 0.049 Uiso 1 1 calc R
C33 C 0.2061(3) 0.5613(2) 0.2791(2) 0.0309(8) Uani 1 1 d .
H33 H 0.1469 0.5962 0.2953 0.037 Uiso 1 1 calc R
C34 C 0.2768(3) 0.5948(2) 0.2244(2) 0.0337(8) Uani 1 1 d .
C38 C 0.2579(4) 0.6835(2) 0.1871(3) 0.0436(10) Uani 1 1 d .
H38A H 0.3172 0.7221 0.2172 0.065 Uiso 1 1 calc R
H38B H 0.1809 0.7039 0.1941 0.065 Uiso 1 1 calc R
H38C H 0.2633 0.6820 0.1257 0.065 Uiso 1 1 calc R
C35 C 0.3663(3) 0.5445(2) 0.2049(2) 0.0347(8) Uani 1 1 d .
H35 H 0.4173 0.5679 0.1700 0.042 Uiso 1 1 calc R
C36 C 0.3841(3) 0.4609(2) 0.2345(2) 0.0304(8) Uani 1 1 d .
C39 C 0.4851(3) 0.4093(2) 0.2142(3) 0.0393(9) Uani 1 1 d .
H39A H 0.5197 0.4387 0.1698 0.059 Uiso 1 1 calc R
H39B H 0.4579 0.3527 0.1933 0.059 Uiso 1 1 calc R
H39C H 0.5432 0.4032 0.2665 0.059 Uiso 1 1 calc R

loop_
_atom_site_aniso_label
_atom_site_aniso_U_11
_atom_site_aniso_U_22
_atom_site_aniso_U_33
_atom_site_aniso_U_23
_atom_site_aniso_U_13
_atom_site_aniso_U_12
Ni1 0.0284(4) 0.0339(4) 0.0268(3) 0.0012(2) -0.0012(3) -0.0005(2)
Cl1 0.0274(5) 0.0516(6) 0.0361(5) 0.0025(4) 0.0008(4) -0.0039(4)
C1 0.042(2) 0.046(2) 0.0296(19) 0.0048(17) -0.0007(16) 0.0072(18)
C2 0.043(2) 0.056(3) 0.0261(19) -0.0026(17) -0.0075(17) -0.0068(19)
C3 0.055(3) 0.042(2) 0.0264(18) 0.0001(16) 0.0090(17) 0.0081(19)
C4 0.039(2) 0.046(2) 0.0294(19) 0.0051(17) 0.0007(16) 0.0024(18)
C5 0.047(2) 0.037(2) 0.033(2) 0.0066(16) 0.0029(17) -0.0005(18)
C6 0.0310(19) 0.0242(17) 0.0325(19) -0.0004(14) 0.0046(15) -0.0034(14)
N1 0.0283(15) 0.0231(14) 0.0272(15) 0.0022(11) -0.0012(12) 0.0012(12)
C21 0.0265(17) 0.0256(17) 0.0271(17) -0.0021(13) -0.0026(14) 0.0000(14)
C22 0.0285(18) 0.0303(18) 0.0259(17) 0.0015(14) -0.0007(14) 0.0004(14)
C27 0.0299(19) 0.039(2) 0.0299(19) -0.0044(15) 0.0056(15) -0.0025(16)
C23 0.0287(18) 0.0285(18) 0.0278(17) 0.0014(14) -0.0014(14) -0.0046(14)
C24 0.0323(19) 0.0294(18) 0.0317(18) -0.0027(15) 0.0016(15) 0.0029(15)
C28 0.053(2) 0.032(2) 0.039(2) -0.0078(16) 0.0039(18) -0.0031(18)
C25 0.0331(19) 0.0333(19) 0.0273(18) 0.0015(14) 0.0055(14) 0.0047(15)
C26 0.0277(18) 0.0309(19) 0.0281(18) 0.0008(14) 0.0016(14) -0.0025(14)
C29 0.0306(19) 0.037(2) 0.040(2) 0.0027(17) 0.0080(16) -0.0010(16)
C7 0.0248(17) 0.0277(18) 0.0233(16) 0.0002(13) 0.0022(14) -0.0025(13)
C8 0.0287(18) 0.0309(19) 0.0252(17) 0.0007(14) 0.0025(14) 0.0028(15)
O1 0.0412(15) 0.0283(14) 0.0389(14) -0.0026(11) -0.0052(12) -0.0015(11)
C9 0.0281(18) 0.0321(19) 0.0242(17) 0.0013(14) 0.0042(14) 0.0000(14)
C10 0.0317(19) 0.035(2) 0.0312(19) 0.0061(15) 0.0046(15) 0.0052(15)
C11 0.0285(19) 0.045(2) 0.034(2) 0.0046(17) -0.0011(15) 0.0056(16)
C12 0.0292(19) 0.048(2) 0.033(2) 0.0013(17) -0.0002(16) -0.0011(17)
C13 0.0290(19) 0.033(2) 0.0308(19) -0.0020(15) 0.0038(15) -0.0023(15)
C14 0.0279(18) 0.0301(18) 0.0270(17) 0.0004(14) 0.0029(14) -0.0016(14)
C15 0.0288(18) 0.0285(19) 0.0287(18) -0.0016(14) 0.0025(14) -0.0014(14)
O2 0.0334(14) 0.0250(13) 0.0365(14) 0.0025(10) 0.0002(11) -0.0019(10)
C16 0.0237(17) 0.0297(18) 0.0239(16) 0.0017(13) 0.0014(13) -0.0003(13)
N2 0.0279(15) 0.0239(14) 0.0239(14) -0.0003(11) -0.0015(11) -0.0012(11)
C31 0.0273(18) 0.0260(17) 0.0258(17) 0.0018(13) -0.0002(14) -0.0015(14)
C32 0.0242(17) 0.0300(18) 0.0273(17) 0.0027(14) -0.0030(13) -0.0020(14)
C37 0.0320(19) 0.036(2) 0.0301(18) -0.0006(15) 0.0036(15) 0.0005(16)
C33 0.0309(19) 0.0298(19) 0.0307(18) 0.0000(15) 0.0014(15) 0.0037(15)
C34 0.039(2) 0.0247(18) 0.037(2) 0.0020(15) 0.0035(16) 0.0023(15)
C38 0.055(3) 0.033(2) 0.046(2) 0.0078(17) 0.017(2) 0.0053(18)
C35 0.040(2) 0.0291(19) 0.036(2) 0.0019(15) 0.0095(16) 0.0029(16)
C36 0.0318(19) 0.0261(18) 0.0336(19) -0.0023(14) 0.0062(15) -0.0007(14)
C39 0.039(2) 0.034(2) 0.047(2) -0.0001(17) 0.0123(18) 0.0039(17)

loop_
_atom_type_symbol
_atom_type_description
_atom_type_scat_dispersion_real
_atom_type_scat_dispersion_imag
_atom_type_scat_source
C C 0.0181 0.0091 'International Tables Vol C Tables 4.2.6.8 and 6.1.1.4'
H H 0.0000 0.0000 'International Tables Vol C Tables 4.2.6.8 and 6.1.1.4'
N N 0.0311 0.0180 'International Tables Vol C Tables 4.2.6.8 and 6.1.1.4'
O O 0.0492 0.0322 'International Tables Vol C Tables 4.2.6.8 and 6.1.1.4'
Cl Cl 0.3639 0.7018 'International Tables Vol C Tables 4.2.6.8 and 6.1.1.4'
Ni Ni -3.0029 0.5091 'International Tables Vol C Tables 4.2.6.8 and 6.1.1.4'

loop_
_geom_angle_atom_site_label_1
_geom_angle_atom_site_label_2
_geom_angle_atom_site_label_3
_geom_angle
C6 Ni1 C4 101.36(15)
C6 Ni1 C3 118.84(16)
C4 Ni1 C3 39.88(16)
C6 Ni1 C2 154.89(16)
C4 Ni1 C2 64.95(16)
C3 Ni1 C2 37.33(16)
C6 Ni1 C5 119.63(15)
C4 Ni1 C5 39.65(15)
C3 Ni1 C5 65.29(15)
C2 Ni1 C5 64.14(16)
C6 Ni1 C1 155.91(16)
C4 Ni1 C1 64.76(15)
C3 Ni1 C1 64.05(15)
C2 Ni1 C1 38.81(15)
C5 Ni1 C1 37.30(15)
C6 Ni1 Cl1 93.70(11)
C4 Ni1 Cl1 164.62(11)
C3 Ni1 Cl1 133.00(12)
C2 Ni1 Cl1 102.10(12)
C5 Ni1 Cl1 128.50(11)
C1 Ni1 Cl1 100.03(11)
C5 C1 C2 108.9(4)
C5 C1 Ni1 71.2(2)
C2 C1 Ni1 70.4(2)
C5 C1 H1 125.6
C2 C1 H1 125.6
Ni1 C1 H1 124.4
C3 C2 C1 108.6(4)
C3 C2 Ni1 70.8(2)
C1 C2 Ni1 70.8(2)
C3 C2 H2 125.7
C1 C2 H2 125.7
Ni1 C2 H2 124.3
C2 C3 C4 107.1(4)
C2 C3 Ni1 71.9(2)
C4 C3 Ni1 66.4(2)
C2 C3 H3 126.5
C4 C3 H3 126.5
Ni1 C3 H3 126.8
C5 C4 C3 108.4(3)
C5 C4 Ni1 74.5(2)
C3 C4 Ni1 73.7(2)
C5 C4 H4 125.8
C3 C4 H4 125.8
Ni1 C4 H4 117.9
C1 C5 C4 106.7(4)
C1 C5 Ni1 71.5(2)
C4 C5 Ni1 65.9(2)
C1 C5 H5 126.7
C4 C5 H5 126.7
Ni1 C5 H5 127.5
N2 C6 N1 104.9(3)
N2 C6 Ni1 127.9(2)
N1 C6 Ni1 127.1(3)
C6 N1 C16 110.5(3)
C6 N1 C31 121.8(3)
C16 N1 C31 127.4(3)
C26 C21 C22 122.6(3)
C26 C21 N2 117.3(3)
C22 C21 N2 120.1(3)
C23 C22 C21 117.0(3)
C23 C22 C27 120.7(3)
C21 C22 C27 122.2(3)
C22 C27 H27A 109.5
C22 C27 H27B 109.5
H27A C27 H27B 109.5
C22 C27 H27C 109.5
H27A C27 H27C 109.5
H27B C27 H27C 109.5
C22 C23 C24 122.3(3)
C22 C23 H23 118.9
C24 C23 H23 118.9
C25 C24 C23 118.2(3)
C25 C24 C28 120.7(3)
C23 C24 C28 121.0(3)
C24 C28 H28A 109.5
C24 C28 H28B 109.5
H28A C28 H28B 109.5
C24 C28 H28C 109.5
H28A C28 H28C 109.5
H28B C28 H28C 109.5
C26 C25 C24 121.8(3)
C26 C25 H25 119.1
C24 C25 H25 119.1
C25 C26 C21 117.9(3)
C25 C26 C29 119.6(3)
C21 C26 C29 122.5(3)
C26 C29 H29A 109.5
C26 C29 H29B 109.5
H29A C29 H29B 109.5
C26 C29 H29C 109.5
H29A C29 H29C 109.5
H29B C29 H29C 109.5
C16 C7 N2 107.3(3)
C16 C7 C8 123.3(3)
N2 C7 C8 129.5(3)
O2 C8 C7 122.8(3)
O2 C8 C9 123.3(3)
C7 C8 C9 113.9(3)
C10 C9 C14 119.7(3)
C10 C9 C8 118.1(3)
C14 C9 C8 122.2(3)
C11 C10 C9 119.7(4)
C11 C10 H10 120.2
C9 C10 H10 120.2
C12 C11 C10 120.9(3)
C12 C11 H11 119.6
C10 C11 H11 119.6
C11 C12 C13 119.9(3)
C11 C12 H12 120.1
C13 C12 H12 120.1
C14 C13 C12 120.5(3)
C14 C13 H13 119.8
C12 C13 H13 119.8
C13 C14 C9 119.4(3)
C13 C14 C15 118.9(3)
C9 C14 C15 121.6(3)
O1 C15 C16 122.8(3)
O1 C15 C14 123.0(3)
C16 C15 C14 114.2(3)
C7 C16 N1 106.9(3)
C7 C16 C15 124.0(3)
N1 C16 C15 129.0(3)
C6 N2 C7 110.4(3)
C6 N2 C21 122.9(3)
C7 N2 C21 125.5(3)
C36 C31 C32 123.4(3)
C36 C31 N1 117.4(3)
C32 C31 N1 119.1(3)
C31 C32 C33 117.0(3)
C31 C32 C37 121.0(3)
C33 C32 C37 122.0(3)
C32 C37 H37A 109.5
C32 C37 H37B 109.5
H37A C37 H37B 109.5
C32 C37 H37C 109.5
H37A C37 H37C 109.5
H37B C37 H37C 109.5
C34 C33 C32 121.8(3)
C34 C33 H33 119.1
C32 C33 H33 119.1
C35 C34 C33 118.3(3)
C35 C34 C38 120.1(3)
C33 C34 C38 121.6(3)
C34 C38 H38A 109.5
C34 C38 H38B 109.5
H38A C38 H38B 109.5
C34 C38 H38C 109.5
H38A C38 H38C 109.5
H38B C38 H38C 109.5
C34 C35 C36 122.3(4)
C34 C35 H35 118.8
C36 C35 H35 118.8
C31 C36 C35 116.7(3)
C31 C36 C39 122.6(3)
C35 C36 C39 120.7(3)
C36 C39 H39A 109.5
C36 C39 H39B 109.5
H39A C39 H39B 109.5
C36 C39 H39C 109.5
H39A C39 H39C 109.5
H39B C39 H39C 109.5

loop_
_geom_bond_atom_site_label_1
_geom_bond_atom_site_label_2
_geom_bond_distance
Ni1 C6 1.869(4)
Ni1 C4 2.055(4)
Ni1 C3 2.153(4)
Ni1 C2 2.167(4)
Ni1 C5 2.170(4)
Ni1 C1 2.173(4)
Ni1 Cl1 2.1864(11)
C1 C5 1.389(6)
C1 C2 1.442(6)
C1 H1 0.9500
C2 C3 1.383(6)
C2 H2 0.9500
C3 C4 1.438(6)
C3 H3 0.9500
C4 C5 1.437(6)
C4 H4 0.9500
C5 H5 0.9500
C6 N2 1.373(4)
C6 N1 1.376(4)
N1 C16 1.380(4)
N1 C31 1.452(4)
C21 C26 1.393(5)
C21 C22 1.403(5)
C21 N2 1.452(4)
C22 C23 1.392(5)
C22 C27 1.502(5)
C27 H27A 0.9800
C27 H27B 0.9800
C27 H27C 0.9800
C23 C24 1.397(5)
C23 H23 0.9500
C24 C25 1.396(5)
C24 C28 1.501(5)
C28 H28A 0.9800
C28 H28B 0.9800
C28 H28C 0.9800
C25 C26 1.389(5)
C25 H25 0.9500
C26 C29 1.507(5)
C29 H29A 0.9800
C29 H29B 0.9800
C29 H29C 0.9800
C7 C16 1.366(5)
C7 N2 1.380(4)
C7 C8 1.463(5)
C8 O2 1.222(4)
C8 C9 1.492(5)
O1 C15 1.224(4)
C9 C10 1.399(5)
C9 C14 1.412(5)
C10 C11 1.385(5)
C10 H10 0.9500
C11 C12 1.384(6)
C11 H11 0.9500
C12 C13 1.391(5)
C12 H12 0.9500
C13 C14 1.388(5)
C13 H13 0.9500
C14 C15 1.488(5)
C15 C16 1.464(5)
C31 C36 1.388(5)
C31 C32 1.390(5)
C32 C33 1.394(5)
C32 C37 1.499(5)
C37 H37A 0.9800
C37 H37B 0.9800
C37 H37C 0.9800
C33 C34 1.393(5)
C33 H33 0.9500
C34 C35 1.386(5)
C34 C38 1.510(5)
C38 H38A 0.9800
C38 H38B 0.9800
C38 H38C 0.9800
C35 C36 1.393(5)
C35 H35 0.9500
C36 C39 1.509(5)
C39 H39A 0.9800
C39 H39B 0.9800
C39 H39C 0.9800
